data_4114282
loop_
_publ_author_name
'Trevor W. Hayton'
'W. Stephen McNeil'
'Brian O. Patrick'
'Peter Legzdins'

_publ_section_title
;
 Toward Binary Nitrosyls: Distinctly Bent Fe-N-O Linkages in
 Base-Stabilized Fe(NO)3+ Complexes
;
_journal_name_full 'Journal of the American Chemical Society'
_journal_page_first 12935
_journal_page_last 12944
_journal_paper_doi 10.1021/ja036887r
_journal_volume 125
_journal_year 2003
_chemical_formula_sum 'Cl Fe N3 O3'
_chemical_formula_weight 181.33
_chemical_name_systematic
;
 ?
;
_space_group_IT_number 186
_symmetry_cell_setting hexagonal
_symmetry_space_group_name_Hall 'P 6c -2c'
_symmetry_space_group_name_H-M 'P 63 m c'
_atom_sites_solution_hydrogens geom
_atom_sites_solution_primary direct
_atom_sites_solution_secondary difmap
_audit_creation_method SHELXL-97
_cell_angle_alpha 90.00
_cell_angle_beta 90.00
_cell_angle_gamma 120.00
_cell_formula_units_Z 2
_cell_length_a 7.1701(15)
_cell_length_b 7.1701(15)
_cell_length_c 6.0403(12)
_cell_measurement_reflns_used 1854
_cell_measurement_temperature 293(2)
_cell_measurement_theta_max 27.7
_cell_measurement_theta_min 3.3
_cell_volume 268.93(10)
_computing_structure_refinement 'SHELXL-97 (Sheldrick, 1997)'
_diffrn_ambient_temperature 173(1)
_diffrn_measured_fraction_theta_full 0.925
_diffrn_measured_fraction_theta_max 0.925
_diffrn_radiation_monochromator graphite
_diffrn_radiation_source 'fine-focus sealed tube'
_diffrn_radiation_type MoK\a
_diffrn_radiation_wavelength 0.71069
_diffrn_reflns_av_R_equivalents 0.0384
_diffrn_reflns_av_sigmaI/netI 0.0172
_diffrn_reflns_limit_h_max 8
_diffrn_reflns_limit_h_min -8
_diffrn_reflns_limit_k_max 8
_diffrn_reflns_limit_k_min -8
_diffrn_reflns_limit_l_max 7
_diffrn_reflns_limit_l_min -6
_diffrn_reflns_number 2302
_diffrn_reflns_theta_full 27.72
_diffrn_reflns_theta_max 27.72
_diffrn_reflns_theta_min 3.28
_exptl_absorpt_coefficient_mu 3.216
_exptl_crystal_colour brown
_exptl_crystal_density_diffrn 2.239
_exptl_crystal_description needle
_exptl_crystal_F_000 176
_exptl_crystal_size_max 0.4
_exptl_crystal_size_mid 0.1
_exptl_crystal_size_min 0.05
_refine_diff_density_max 0.497
_refine_diff_density_min -0.330
_refine_diff_density_rms 0.067
_refine_ls_abs_structure_details 'Flack H D (1983), Acta Cryst. A39, 876-881'
_refine_ls_abs_structure_Flack 0.09(5)
_refine_ls_extinction_method none
_refine_ls_goodness_of_fit_ref 1.212
_refine_ls_hydrogen_treatment mixed
_refine_ls_matrix_type full
_refine_ls_number_parameters 19
_refine_ls_number_reflns 231
_refine_ls_number_restraints 1
_refine_ls_restrained_S_all 1.210
_refine_ls_R_factor_all 0.0241
_refine_ls_R_factor_gt 0.0241
_refine_ls_shift/su_max 0.000
_refine_ls_shift/su_mean 0.000
_refine_ls_structure_factor_coef Fsqd
_refine_ls_weighting_details 'calc w=1/[\s^2^(Fo^2^)+(0.0158P)^2^+0.6061P] where P=(Fo^2^+2Fc^2^)/3'
_refine_ls_weighting_scheme calc
_refine_ls_wR_factor_gt 0.0583
_refine_ls_wR_factor_ref 0.0583
_reflns_number_gt 231
_reflns_number_total 231
_reflns_threshold_expression >2sigma(I)
_cod_data_source_file ja036887rsi20030624_074545.cif
_cod_data_source_block pl266
_cod_database_code 4114282

loop_
_symmetry_equiv_pos_as_xyz
'x, y, z'
'-x, -y, z+1/2'
'-y, x-y, z'
'-x+y, -x, z'
'x-y, x, z+1/2'
'y, -x+y, z+1/2'
'-x+y, y, z'
'x, x-y, z'
'-y, -x, z'
'y, x, z+1/2'
'-x, -x+y, z+1/2'
'x-y, -y, z+1/2'

loop_
_atom_site_label
_atom_site_type_symbol
_atom_site_fract_x
_atom_site_fract_y
_atom_site_fract_z
_atom_site_U_iso_or_equiv
_atom_site_adp_type
_atom_site_occupancy
_atom_site_symmetry_multiplicity
_atom_site_calc_flag
_atom_site_refinement_flags
Fe1 Fe 0.6667 0.3333 0.28987(9) 0.0146(3) Uani 1 6 d S
Cl1 Cl 0.6667 0.3333 0.6626(3) 0.0222(4) Uani 1 6 d S
O1 O 0.8637(3) 0.7274(6) 0.0581(8) 0.0323(8) Uani 1 2 d S
N1 N 0.7935(3) 0.5869(6) 0.1828(7) 0.0212(8) Uani 1 2 d S

loop_
_atom_site_aniso_label
_atom_site_aniso_U_11
_atom_site_aniso_U_22
_atom_site_aniso_U_33
_atom_site_aniso_U_23
_atom_site_aniso_U_13
_atom_site_aniso_U_12
Fe1 0.0148(3) 0.0148(3) 0.0142(5) 0.000 0.000 0.00742(17)
Cl1 0.0269(7) 0.0269(7) 0.0129(9) 0.000 0.000 0.0135(4)
O1 0.0329(15) 0.0223(17) 0.0382(16) 0.0073(18) 0.0036(9) 0.0111(9)
N1 0.0232(14) 0.019(2) 0.0201(17) -0.0014(16) -0.0007(8) 0.0094(10)

loop_
_atom_type_symbol
_atom_type_description
_atom_type_scat_dispersion_real
_atom_type_scat_dispersion_imag
_atom_type_scat_source
N N 0.0061 0.0033 'International Tables Vol C Tables 4.2.6.8 and 6.1.1.4'
O O 0.0106 0.0060 'International Tables Vol C Tables 4.2.6.8 and 6.1.1.4'
Cl Cl 0.1484 0.1585 'International Tables Vol C Tables 4.2.6.8 and 6.1.1.4'
Fe Fe 0.3463 0.8444 'International Tables Vol C Tables 4.2.6.8 and 6.1.1.4'

loop_
_geom_angle_atom_site_label_1
_geom_angle_atom_site_label_2
_geom_angle_atom_site_label_3
_geom_angle
_geom_angle_site_symmetry_1
_geom_angle_site_symmetry_3
N1 Fe1 N1 106.47(16) 4_665 3_655
N1 Fe1 N1 106.47(16) 4_665 .
N1 Fe1 N1 106.47(16) 3_655 .
N1 Fe1 Cl1 112.33(15) 4_665 .
N1 Fe1 Cl1 112.33(15) 3_655 .
N1 Fe1 Cl1 112.33(15) . .
O1 N1 Fe1 161.5(4) . .

loop_
_geom_bond_atom_site_label_1
_geom_bond_atom_site_label_2
_geom_bond_distance
_geom_bond_site_symmetry_2
Fe1 N1 1.702(4) 4_665
Fe1 N1 1.702(4) 3_655
Fe1 N1 1.702(4) .
Fe1 Cl1 2.252(2) .
O1 N1 1.152(5) .
